data_4026038
loop_
_publ_author_name
'Ren-Jie Song'
'Yu Liu'
'Yan-Yun Liu'
'Jin-Heng Li'

_publ_section_title
;
 Palladium-Catalyzed Conjugate Addition to Electron-Deficient Alkynes with
 Benzenesulfinic Acid Derived from 1,2-Bis(phenylsulfonyl)ethane:
 Selective Synthesis of (E)-Vinyl Sulfones
;
_journal_name_full 'Journal of Organic Chemistry'
_journal_page_first 1001
_journal_page_last 1004
_journal_paper_doi 10.1021/jo102359n
_journal_volume 76
_journal_year 2011
_chemical_formula_moiety 'C28 H23 N O3 S'
_chemical_formula_sum 'C28 H23 N O3 S'
_chemical_formula_weight 453.53
_chemical_name_systematic
; 
 ? 
;
_space_group_IT_number 14
_symmetry_cell_setting monoclinic
_symmetry_space_group_name_Hall '-P 2yn'
_symmetry_space_group_name_H-M 'P 1 21/n 1'
_atom_sites_solution_hydrogens geom
_atom_sites_solution_primary direct
_atom_sites_solution_secondary difmap
_audit_creation_method SHELXL-97
_cell_angle_alpha 90.00
_cell_angle_beta 91.566(8)
_cell_angle_gamma 90.00
_cell_formula_units_Z 4
_cell_length_a 10.574(4)
_cell_length_b 17.640(7)
_cell_length_c 12.926(5)
_cell_measurement_reflns_used 2267
_cell_measurement_temperature 298(2)
_cell_measurement_theta_max 21.086
_cell_measurement_theta_min 2.229
_cell_volume 2410.1(16)
_computing_cell_refinement 'SAINT (Bruker, 2002)'
_computing_data_collection 'SMART (Bruker, 2002)'
_computing_data_reduction SAINT
_computing_molecular_graphics 'SHELXTL(Bruker, 2002)'
_computing_publication_material SHELXL97
_computing_structure_refinement 'SHELXL97 (Sheldrick, 1997)'
_computing_structure_solution 'SHELXS97 (Sheldrick, 1997)'
_diffrn_ambient_temperature 298(2)
_diffrn_measured_fraction_theta_full 1.000
_diffrn_measured_fraction_theta_max 1.000
_diffrn_measurement_device_type 'Bruker APEX area-detector diffractometer'
_diffrn_measurement_method '\f and \w scan'
_diffrn_radiation_monochromator graphite
_diffrn_radiation_source 'fine-focus sealed tube'
_diffrn_radiation_type MoK\a
_diffrn_radiation_wavelength 0.71073
_diffrn_reflns_av_R_equivalents 0.0326
_diffrn_reflns_av_sigmaI/netI 0.0405
_diffrn_reflns_limit_h_max 12
_diffrn_reflns_limit_h_min -12
_diffrn_reflns_limit_k_max 16
_diffrn_reflns_limit_k_min -20
_diffrn_reflns_limit_l_max 13
_diffrn_reflns_limit_l_min -15
_diffrn_reflns_number 12521
_diffrn_reflns_theta_full 25.02
_diffrn_reflns_theta_max 25.02
_diffrn_reflns_theta_min 1.95
_diffrn_standards_number 0
_exptl_absorpt_coefficient_mu 0.164
_exptl_absorpt_correction_T_max 0.9618
_exptl_absorpt_correction_T_min 0.9227
_exptl_absorpt_correction_type multi-scan
_exptl_absorpt_process_details '(SADABS; Bruker, 2002)'
_exptl_crystal_colour colorless
_exptl_crystal_density_diffrn 1.250
_exptl_crystal_description block
_exptl_crystal_F_000 952
_exptl_crystal_size_max 0.50
_exptl_crystal_size_mid 0.27
_exptl_crystal_size_min 0.24
_refine_diff_density_max 0.443
_refine_diff_density_min -0.201
_refine_diff_density_rms 0.047
_refine_ls_extinction_method none
_refine_ls_goodness_of_fit_ref 1.333
_refine_ls_hydrogen_treatment constr
_refine_ls_matrix_type full
_refine_ls_number_parameters 298
_refine_ls_number_reflns 4257
_refine_ls_number_restraints 0
_refine_ls_restrained_S_all 1.333
_refine_ls_R_factor_all 0.1273
_refine_ls_R_factor_gt 0.1114
_refine_ls_shift/su_max 0.000
_refine_ls_shift/su_mean 0.000
_refine_ls_structure_factor_coef Fsqd
_refine_ls_weighting_details 'calc w=1/[\s^2^(Fo^2^)+(0.0683P)^2^+1.7969P] where P=(Fo^2^+2Fc^2^)/3'
_refine_ls_weighting_scheme calc
_refine_ls_wR_factor_gt 0.2208
_refine_ls_wR_factor_ref 0.2286
_reflns_number_gt 3633
_reflns_number_total 4257
_reflns_threshold_expression I>2\s(I)
_cod_data_source_file jo102359n_si_001.cif
_cod_data_source_block 1143m
_cod_original_cell_volume 2410.1(17)
_cod_original_sg_symbol_H-M 'P 21/n'
_cod_database_code 4026038

loop_
_symmetry_equiv_pos_as_xyz
'x, y, z'
'-x+1/2, y+1/2, -z+1/2'
'-x, -y, -z'
'x-1/2, -y-1/2, z-1/2'

loop_
_atom_site_label
_atom_site_type_symbol
_atom_site_fract_x
_atom_site_fract_y
_atom_site_fract_z
_atom_site_U_iso_or_equiv
_atom_site_adp_type
_atom_site_occupancy
_atom_site_symmetry_multiplicity
_atom_site_calc_flag
_atom_site_refinement_flags
S1 S 0.66452(12) 0.13901(7) 0.89865(9) 0.0639(4) Uani 1 1 d .
O1 O 0.7419(4) 0.1954(2) 0.9491(3) 0.0941(12) Uani 1 1 d .
O2 O 0.5578(4) 0.1107(2) 0.9509(3) 0.1016(14) Uani 1 1 d .
O3 O 0.9431(3) -0.06372(17) 0.9059(2) 0.0671(9) Uani 1 1 d .
N1 N 1.0854(3) 0.0169(2) 0.8391(3) 0.0565(9) Uani 1 1 d .
C1 C 0.5072(5) 0.1458(4) 0.7299(5) 0.0947(18) Uani 1 1 d .
H1 H 0.4622 0.1063 0.7591 0.114 Uiso 1 1 calc R
C2 C 0.4679(7) 0.1775(6) 0.6355(6) 0.126(3) Uani 1 1 d .
H2 H 0.3956 0.1592 0.6013 0.151 Uiso 1 1 calc R
C3 C 0.5352(11) 0.2351(6) 0.5931(6) 0.137(4) Uani 1 1 d .
H3 H 0.5093 0.2558 0.5299 0.164 Uiso 1 1 calc R
C4 C 0.6374(10) 0.2614(4) 0.6423(6) 0.131(3) Uani 1 1 d .
H4 H 0.6822 0.3011 0.6134 0.157 Uiso 1 1 calc R
C5 C 0.6782(6) 0.2317(3) 0.7338(4) 0.0834(16) Uani 1 1 d .
H5 H 0.7510 0.2505 0.7665 0.100 Uiso 1 1 calc R
C6 C 0.6124(4) 0.1740(2) 0.7781(3) 0.0564(11) Uani 1 1 d .
C7 C 0.7323(5) -0.0207(3) 0.7120(3) 0.0656(12) Uani 1 1 d .
H7 H 0.7925 0.0087 0.6795 0.079 Uiso 1 1 calc R
C8 C 0.6762(6) -0.0810(3) 0.6598(4) 0.0851(16) Uani 1 1 d .
H8 H 0.6990 -0.0924 0.5926 0.102 Uiso 1 1 calc R
C9 C 0.5866(5) -0.1237(3) 0.7079(5) 0.0885(17) Uani 1 1 d .
H9 H 0.5469 -0.1634 0.6727 0.106 Uiso 1 1 calc R
C10 C 0.5558(5) -0.1078(3) 0.8068(5) 0.0832(16) Uani 1 1 d .
H10 H 0.4971 -0.1380 0.8397 0.100 Uiso 1 1 calc R
C11 C 0.6099(4) -0.0483(3) 0.8587(4) 0.0658(12) Uani 1 1 d .
H11 H 0.5863 -0.0374 0.9259 0.079 Uiso 1 1 calc R
C12 C 0.6996(4) -0.0041(2) 0.8118(3) 0.0518(10) Uani 1 1 d .
C13 C 0.7624(4) 0.0600(2) 0.8673(3) 0.0490(10) Uani 1 1 d .
C14 C 0.8833(4) 0.0647(2) 0.8922(3) 0.0528(10) Uani 1 1 d .
H14 H 0.9148 0.1100 0.9190 0.063 Uiso 1 1 calc R
C15 C 0.9717(4) 0.0000(2) 0.8792(3) 0.0526(10) Uani 1 1 d .
C16 C 1.1885(5) 0.1367(3) 0.8736(4) 0.0830(16) Uani 1 1 d .
H16 H 1.2140 0.1187 0.9384 0.100 Uiso 1 1 calc R
C17 C 1.2213(6) 0.2089(4) 0.8428(6) 0.100(2) Uani 1 1 d .
H17 H 1.2682 0.2398 0.8877 0.120 Uiso 1 1 calc R
C18 C 1.1855(6) 0.2353(3) 0.7473(6) 0.0961(19) Uani 1 1 d .
H18 H 1.2084 0.2839 0.7272 0.115 Uiso 1 1 calc R
C19 C 1.1177(6) 0.1911(3) 0.6827(5) 0.0976(19) Uani 1 1 d .
H19 H 1.0931 0.2094 0.6177 0.117 Uiso 1 1 calc R
C20 C 1.0837(5) 0.1189(3) 0.7116(4) 0.0789(15) Uani 1 1 d .
H20 H 1.0375 0.0883 0.6658 0.095 Uiso 1 1 calc R
C21 C 1.1181(4) 0.0922(3) 0.8076(4) 0.0589(11) Uani 1 1 d .
C22 C 1.1772(5) -0.0437(3) 0.8221(4) 0.0657(13) Uani 1 1 d .
H22A H 1.1583 -0.0864 0.8664 0.079 Uiso 1 1 calc R
H22B H 1.2614 -0.0257 0.8410 0.079 Uiso 1 1 calc R
C23 C 1.1749(5) -0.0695(3) 0.7114(3) 0.0604(12) Uani 1 1 d .
C24 C 1.2723(6) -0.0548(3) 0.6471(5) 0.0863(17) Uani 1 1 d .
H24 H 1.3424 -0.0275 0.6711 0.104 Uiso 1 1 calc R
C25 C 1.2663(8) -0.0812(4) 0.5445(6) 0.110(2) Uani 1 1 d .
H25 H 1.3334 -0.0725 0.5011 0.132 Uiso 1 1 calc R
C26 C 1.1631(10) -0.1192(5) 0.5087(5) 0.115(3) Uani 1 1 d .
H26 H 1.1595 -0.1362 0.4406 0.138 Uiso 1 1 calc R
C27 C 1.0648(8) -0.1328(4) 0.5715(5) 0.108(2) Uani 1 1 d .
H27 H 0.9935 -0.1582 0.5460 0.130 Uiso 1 1 calc R
C28 C 1.0707(5) -0.1090(3) 0.6725(4) 0.0804(15) Uani 1 1 d .
H28 H 1.0039 -0.1195 0.7155 0.096 Uiso 1 1 calc R

loop_
_atom_site_aniso_label
_atom_site_aniso_U_11
_atom_site_aniso_U_22
_atom_site_aniso_U_33
_atom_site_aniso_U_23
_atom_site_aniso_U_13
_atom_site_aniso_U_12
S1 0.0787(8) 0.0625(8) 0.0513(7) -0.0009(6) 0.0162(6) 0.0146(6)
O1 0.122(3) 0.075(2) 0.084(2) -0.036(2) -0.017(2) 0.020(2)
O2 0.116(3) 0.102(3) 0.090(3) 0.018(2) 0.060(2) 0.023(2)
O3 0.086(2) 0.0452(18) 0.069(2) 0.0071(15) -0.0113(17) 0.0000(16)
N1 0.060(2) 0.048(2) 0.060(2) -0.0038(17) -0.0059(18) 0.0071(18)
C1 0.061(3) 0.131(5) 0.093(4) -0.002(4) 0.004(3) 0.009(3)
C2 0.085(5) 0.191(9) 0.101(6) -0.034(6) -0.023(4) 0.054(6)
C3 0.187(10) 0.146(9) 0.077(5) 0.015(5) -0.001(6) 0.104(8)
C4 0.216(10) 0.077(5) 0.100(6) 0.031(4) 0.025(6) 0.037(6)
C5 0.118(5) 0.052(3) 0.080(4) 0.005(3) 0.007(3) 0.001(3)
C6 0.055(3) 0.052(3) 0.062(3) -0.001(2) 0.014(2) 0.014(2)
C7 0.074(3) 0.068(3) 0.055(3) 0.000(2) 0.001(2) -0.006(3)
C8 0.094(4) 0.097(4) 0.063(3) -0.019(3) -0.013(3) -0.001(4)
C9 0.074(4) 0.073(4) 0.117(5) -0.019(4) -0.027(3) -0.013(3)
C10 0.073(3) 0.078(4) 0.098(4) -0.001(3) -0.001(3) -0.018(3)
C11 0.060(3) 0.064(3) 0.073(3) 0.006(3) 0.004(2) -0.004(2)
C12 0.051(2) 0.052(3) 0.052(2) 0.004(2) -0.0012(19) 0.004(2)
C13 0.062(3) 0.049(2) 0.036(2) 0.0063(18) 0.0047(19) 0.005(2)
C14 0.067(3) 0.051(3) 0.041(2) -0.0001(19) -0.0035(19) -0.002(2)
C15 0.070(3) 0.047(3) 0.040(2) -0.0029(19) -0.017(2) 0.002(2)
C16 0.091(4) 0.083(4) 0.074(3) -0.022(3) -0.002(3) -0.015(3)
C17 0.099(5) 0.087(5) 0.114(5) -0.047(4) 0.010(4) -0.031(4)
C18 0.089(4) 0.053(3) 0.147(6) -0.013(4) 0.020(4) -0.010(3)
C19 0.109(5) 0.057(3) 0.125(5) 0.021(3) -0.017(4) -0.004(3)
C20 0.088(4) 0.057(3) 0.090(4) 0.005(3) -0.028(3) -0.006(3)
C21 0.055(3) 0.052(3) 0.070(3) -0.015(2) 0.006(2) 0.003(2)
C22 0.070(3) 0.060(3) 0.067(3) -0.002(2) -0.015(2) 0.017(2)
C23 0.067(3) 0.053(3) 0.061(3) 0.007(2) -0.002(2) 0.028(2)
C24 0.089(4) 0.075(4) 0.095(4) 0.016(3) 0.015(3) 0.027(3)
C25 0.129(6) 0.118(6) 0.084(5) 0.027(4) 0.039(4) 0.057(5)
C26 0.162(8) 0.118(6) 0.066(4) -0.004(4) -0.005(5) 0.065(6)
C27 0.133(6) 0.110(5) 0.079(4) -0.025(4) -0.022(4) 0.030(4)
C28 0.089(4) 0.085(4) 0.067(3) -0.011(3) -0.006(3) 0.012(3)

loop_
_atom_type_symbol
_atom_type_description
_atom_type_scat_dispersion_real
_atom_type_scat_dispersion_imag
_atom_type_scat_source
C C 0.0033 0.0016 'International Tables Vol C Tables 4.2.6.8 and 6.1.1.4'
H H 0.0000 0.0000 'International Tables Vol C Tables 4.2.6.8 and 6.1.1.4'
N N 0.0061 0.0033 'International Tables Vol C Tables 4.2.6.8 and 6.1.1.4'
O O 0.0106 0.0060 'International Tables Vol C Tables 4.2.6.8 and 6.1.1.4'
S S 0.1246 0.1234 'International Tables Vol C Tables 4.2.6.8 and 6.1.1.4'

loop_
_geom_angle_atom_site_label_1
_geom_angle_atom_site_label_2
_geom_angle_atom_site_label_3
_geom_angle
O2 S1 O1 118.6(2)
O2 S1 C6 108.2(2)
O1 S1 C6 108.8(2)
O2 S1 C13 107.8(2)
O1 S1 C13 108.5(2)
C6 S1 C13 104.07(18)
C15 N1 C21 122.4(4)
C15 N1 C22 119.6(4)
C21 N1 C22 117.9(4)
C6 C1 C2 118.4(7)
C6 C1 H1 120.8
C2 C1 H1 120.8
C3 C2 C1 120.2(8)
C3 C2 H2 119.9
C1 C2 H2 119.9
C4 C3 C2 119.8(8)
C4 C3 H3 120.1
C2 C3 H3 120.1
C3 C4 C5 121.4(8)
C3 C4 H4 119.3
C5 C4 H4 119.3
C4 C5 C6 120.0(7)
C4 C5 H5 120.0
C6 C5 H5 120.0
C1 C6 C5 120.1(5)
C1 C6 S1 120.9(4)
C5 C6 S1 118.9(4)
C12 C7 C8 120.3(5)
C12 C7 H7 119.8
C8 C7 H7 119.8
C9 C8 C7 119.5(5)
C9 C8 H8 120.2
C7 C8 H8 120.2
C10 C9 C8 120.0(5)
C10 C9 H9 120.0
C8 C9 H9 120.0
C9 C10 C11 120.9(5)
C9 C10 H10 119.5
C11 C10 H10 119.5
C10 C11 C12 120.2(5)
C10 C11 H11 119.9
C12 C11 H11 119.9
C7 C12 C11 119.0(4)
C7 C12 C13 119.6(4)
C11 C12 C13 121.4(4)
C14 C13 C12 125.9(4)
C14 C13 S1 117.5(3)
C12 C13 S1 116.6(3)
C13 C14 C15 122.3(4)
C13 C14 H14 118.8
C15 C14 H14 118.8
O3 C15 N1 122.9(4)
O3 C15 C14 121.0(4)
N1 C15 C14 116.1(4)
C21 C16 C17 119.2(6)
C21 C16 H16 120.4
C17 C16 H16 120.4
C18 C17 C16 120.7(5)
C18 C17 H17 119.7
C16 C17 H17 119.7
C19 C18 C17 119.9(6)
C19 C18 H18 120.1
C17 C18 H18 120.1
C18 C19 C20 120.5(6)
C18 C19 H19 119.7
C20 C19 H19 119.7
C21 C20 C19 120.0(5)
C21 C20 H20 120.0
C19 C20 H20 120.0
C16 C21 C20 119.7(5)
C16 C21 N1 119.2(5)
C20 C21 N1 121.1(4)
N1 C22 C23 111.8(3)
N1 C22 H22A 109.3
C23 C22 H22A 109.3
N1 C22 H22B 109.3
C23 C22 H22B 109.3
H22A C22 H22B 107.9
C24 C23 C28 118.6(5)
C24 C23 C22 122.0(5)
C28 C23 C22 119.3(5)
C23 C24 C25 119.7(6)
C23 C24 H24 120.1
C25 C24 H24 120.1
C26 C25 C24 120.2(7)
C26 C25 H25 119.9
C24 C25 H25 119.9
C25 C26 C27 120.5(7)
C25 C26 H26 119.8
C27 C26 H26 119.8
C26 C27 C28 120.0(7)
C26 C27 H27 120.0
C28 C27 H27 120.0
C27 C28 C23 121.0(6)
C27 C28 H28 119.5
C23 C28 H28 119.5

loop_
_geom_bond_atom_site_label_1
_geom_bond_atom_site_label_2
_geom_bond_distance
S1 O2 1.421(4)
S1 O1 1.433(4)
S1 C6 1.752(5)
S1 C13 1.789(4)
O3 C15 1.216(5)
N1 C15 1.355(6)
N1 C21 1.433(6)
N1 C22 1.465(5)
C1 C6 1.355(7)
C1 C2 1.395(10)
C1 H1 0.9300
C2 C3 1.364(12)
C2 H2 0.9300
C3 C4 1.322(12)
C3 H3 0.9300
C4 C5 1.353(9)
C4 H4 0.9300
C5 C6 1.366(7)
C5 H5 0.9300
C7 C12 1.376(6)
C7 C8 1.384(7)
C7 H7 0.9300
C8 C9 1.373(8)
C8 H8 0.9300
C9 C10 1.356(8)
C9 H9 0.9300
C10 C11 1.364(7)
C10 H10 0.9300
C11 C12 1.380(6)
C11 H11 0.9300
C12 C13 1.487(6)
C13 C14 1.312(6)
C14 C15 1.488(6)
C14 H14 0.9300
C16 C21 1.365(6)
C16 C17 1.380(8)
C16 H16 0.9300
C17 C18 1.363(9)
C17 H17 0.9300
C18 C19 1.336(8)
C18 H18 0.9300
C19 C20 1.379(7)
C19 H19 0.9300
C20 C21 1.368(7)
C20 H20 0.9300
C22 C23 1.501(6)
C22 H22A 0.9700
C22 H22B 0.9700
C23 C24 1.366(7)
C23 C28 1.386(7)
C24 C25 1.405(9)
C24 H24 0.9300
C25 C26 1.351(10)
C25 H25 0.9300
C26 C27 1.357(10)
C26 H26 0.9300
C27 C28 1.371(8)
C27 H27 0.9300
C28 H28 0.9300

loop_
_geom_torsion_atom_site_label_1
_geom_torsion_atom_site_label_2
_geom_torsion_atom_site_label_3
_geom_torsion_atom_site_label_4
_geom_torsion
C6 C1 C2 C3 0.4(10)
C1 C2 C3 C4 -0.5(12)
C2 C3 C4 C5 0.8(13)
C3 C4 C5 C6 -1.0(11)
C2 C1 C6 C5 -0.6(8)
C2 C1 C6 S1 178.1(4)
C4 C5 C6 C1 0.9(8)
C4 C5 C6 S1 -177.8(5)
O2 S1 C6 C1 -27.3(5)
O1 S1 C6 C1 -157.4(4)
C13 S1 C6 C1 87.1(4)
O2 S1 C6 C5 151.4(4)
O1 S1 C6 C5 21.3(4)
C13 S1 C6 C5 -94.2(4)
C12 C7 C8 C9 0.6(8)
C7 C8 C9 C10 -1.6(9)
C8 C9 C10 C11 2.1(9)
C9 C10 C11 C12 -1.6(8)
C8 C7 C12 C11 -0.2(7)
C8 C7 C12 C13 179.0(4)
C10 C11 C12 C7 0.6(7)
C10 C11 C12 C13 -178.5(4)
C7 C12 C13 C14 -63.5(6)
C11 C12 C13 C14 115.6(5)
C7 C12 C13 S1 114.2(4)
C11 C12 C13 S1 -66.7(5)
O2 S1 C13 C14 -130.2(4)
O1 S1 C13 C14 -0.6(4)
C6 S1 C13 C14 115.1(3)
O2 S1 C13 C12 51.9(4)
O1 S1 C13 C12 -178.5(3)
C6 S1 C13 C12 -62.9(3)
C12 C13 C14 C15 -8.1(6)
S1 C13 C14 C15 174.1(3)
C21 N1 C15 O3 179.9(4)
C22 N1 C15 O3 3.0(6)
C21 N1 C15 C14 -2.0(5)
C22 N1 C15 C14 -179.0(3)
C13 C14 C15 O3 -45.1(6)
C13 C14 C15 N1 136.8(4)
C21 C16 C17 C18 -0.9(9)
C16 C17 C18 C19 0.2(10)
C17 C18 C19 C20 -0.2(10)
C18 C19 C20 C21 0.9(9)
C17 C16 C21 C20 1.5(8)
C17 C16 C21 N1 179.2(5)
C19 C20 C21 C16 -1.5(8)
C19 C20 C21 N1 -179.2(5)
C15 N1 C21 C16 97.9(5)
C22 N1 C21 C16 -85.1(5)
C15 N1 C21 C20 -84.4(5)
C22 N1 C21 C20 92.6(5)
C15 N1 C22 C23 98.7(5)
C21 N1 C22 C23 -78.3(5)
N1 C22 C23 C24 110.1(5)
N1 C22 C23 C28 -69.6(6)
C28 C23 C24 C25 -1.3(7)
C22 C23 C24 C25 179.0(5)
C23 C24 C25 C26 1.7(9)
C24 C25 C26 C27 -0.4(11)
C25 C26 C27 C28 -1.2(11)
C26 C27 C28 C23 1.5(9)
C24 C23 C28 C27 -0.3(8)
C22 C23 C28 C27 179.4(5)

loop_
_cod_related_entry_id
_cod_related_entry_database
_cod_related_entry_code
1 ChemSpider 30659341
